data_2230392
loop_
_publ_author_name
'Zhang, Yan-Hua'
'Tian, Da-Min'

_publ_section_title
;
 5-[4-(1<i>H</i>-Imidazol-1-yl)phenyl]-2<i>H</i>-tetrazole dihydrate
;
_journal_coeditor_code JH2291
_journal_issue 6
_journal_name_full 'Acta Crystallographica Section E'
_journal_page_first o1537
_journal_paper_doi 10.1107/S1600536811019647
_journal_volume 67
_journal_year 2011
_chemical_formula_iupac 'C10 H8 N6, 2H2 O1'
_chemical_formula_moiety 'C10 H8 N6, 2(H2 O1)'
_chemical_formula_sum 'C10 H12 N6 O2'
_chemical_formula_weight 248.26
_chemical_name_systematic
;
5-[4-(1<i>H</i>-Imidazol-1-yl)phenyl]-2<i>H</i>-tetrazole dihydrate
;
_space_group_IT_number 2
_symmetry_cell_setting triclinic
_symmetry_space_group_name_Hall '-P 1'
_symmetry_space_group_name_H-M 'P -1'
_atom_sites_solution_hydrogens geom
_atom_sites_solution_primary direct
_atom_sites_solution_secondary difmap
_audit_creation_method SHELXL-97
_cell_angle_alpha 97.0110(10)
_cell_angle_beta 90.8130(10)
_cell_angle_gamma 113.449(2)
_cell_formula_units_Z 2
_cell_length_a 7.4300(7)
_cell_length_b 8.2285(9)
_cell_length_c 10.2047(11)
_cell_measurement_reflns_used 1702
_cell_measurement_temperature 298(2)
_cell_measurement_theta_max 25.93
_cell_measurement_theta_min 2.449
_cell_volume 566.74(10)
_computing_cell_refinement 'SAINT (Bruker, 2004)'
_computing_data_collection 'SMART (Bruker, 2004)'
_computing_data_reduction 'SAINT (Bruker, 2004)'
_computing_molecular_graphics 'SHELXTL (Sheldrick, 2008)'
_computing_publication_material 'SHELXTL (Sheldrick, 2008)'
_computing_structure_refinement 'SHELXL97 (Sheldrick, 2008)'
_computing_structure_solution 'SHELXS97 (Sheldrick, 2008)'
_diffrn_ambient_temperature 298(2)
_diffrn_measured_fraction_theta_full 0.977
_diffrn_measured_fraction_theta_max 0.977
_diffrn_measurement_device_type 'Bruker SMART 1000 CCD area-detector'
_diffrn_measurement_method '\f and \w'
_diffrn_radiation_monochromator graphite
_diffrn_radiation_source 'fine-focus sealed tube'
_diffrn_radiation_type MoK\a
_diffrn_radiation_wavelength 0.71073
_diffrn_reflns_av_R_equivalents 0.0237
_diffrn_reflns_av_sigmaI/netI 0.0639
_diffrn_reflns_limit_h_max 8
_diffrn_reflns_limit_h_min -8
_diffrn_reflns_limit_k_max 9
_diffrn_reflns_limit_k_min -9
_diffrn_reflns_limit_l_max 12
_diffrn_reflns_limit_l_min -11
_diffrn_reflns_number 2913
_diffrn_reflns_theta_full 25.00
_diffrn_reflns_theta_max 25.00
_diffrn_reflns_theta_min 3.16
_diffrn_standards_number 0
_exptl_absorpt_coefficient_mu 0.108
_exptl_absorpt_correction_T_max 0.9830
_exptl_absorpt_correction_T_min 0.9602
_exptl_absorpt_correction_type multi-scan
_exptl_absorpt_process_details '(SADABS; Bruker, 2004)'
_exptl_crystal_colour colorless
_exptl_crystal_density_diffrn 1.455
_exptl_crystal_density_method 'not measured'
_exptl_crystal_description block
_exptl_crystal_F_000 260
_exptl_crystal_size_max 0.38
_exptl_crystal_size_mid 0.17
_exptl_crystal_size_min 0.16
_refine_diff_density_max 0.401
_refine_diff_density_min -0.507
_refine_ls_extinction_coef 0.13(2)
_refine_ls_extinction_expression Fc^*^=kFc[1+0.001xFc^2^\l^3^/sin(2\q)]^-1/4^
_refine_ls_extinction_method 'SHELXL97 (Sheldrick, 2008)'
_refine_ls_goodness_of_fit_ref 1.053
_refine_ls_hydrogen_treatment constr
_refine_ls_matrix_type full
_refine_ls_number_parameters 164
_refine_ls_number_reflns 1953
_refine_ls_number_restraints 0
_refine_ls_restrained_S_all 1.053
_refine_ls_R_factor_all 0.1167
_refine_ls_R_factor_gt 0.0754
_refine_ls_shift/su_max 0.000
_refine_ls_shift/su_mean 0.000
_refine_ls_structure_factor_coef Fsqd
_refine_ls_weighting_details 'calc w=1/[\s^2^(Fo^2^)+(0.1194P)^2^+0.5477P] where P=(Fo^2^+2Fc^2^)/3'
_refine_ls_weighting_scheme calc
_refine_ls_wR_factor_gt 0.2037
_refine_ls_wR_factor_ref 0.2431
_reflns_number_gt 1199
_reflns_number_total 1953
_reflns_threshold_expression I>2\s(I)
_cod_data_source_file jh2291.cif
_cod_data_source_block I
_cod_database_code 2230392
_cod_database_fobs_code 2230392

loop_
_symmetry_equiv_pos_as_xyz
'x, y, z'
'-x, -y, -z'

loop_
_atom_site_type_symbol
_atom_site_label
_atom_site_fract_x
_atom_site_fract_y
_atom_site_fract_z
_atom_site_U_iso_or_equiv
_atom_site_adp_type
_atom_site_calc_flag
_atom_site_refinement_flags
_atom_site_occupancy
_atom_site_symmetry_multiplicity
_atom_site_disorder_assembly
_atom_site_disorder_group
N N1 0.2591(5) 0.1994(4) 0.1928(3) 0.0420(9) Uani d . 1 1 . .
N N2 0.2495(6) 0.0363(4) 0.1481(3) 0.0483(10) Uani d . 1 1 . .
H H2 0.2561 -0.0008 0.0665 0.058 Uiso calc R 1 1 . .
N N3 0.2288(6) -0.0589(5) 0.2440(3) 0.0499(10) Uani d . 1 1 . .
N N4 0.2239(6) 0.0414(4) 0.3577(3) 0.0457(10) Uani d . 1 1 . .
N N5 0.2568(4) 0.7806(4) 0.6934(3) 0.0329(8) Uani d . 1 1 . .
N N6 0.2612(5) 0.9372(4) 0.8813(3) 0.0447(10) Uani d . 1 1 . .
O O1 0.2945(8) 0.4108(6) -0.0073(4) 0.1116(18) Uani d . 1 1 . .
H H1A 0.2650 0.3229 0.0363 0.134 Uiso d R 1 1 . .
H H1C 0.4182 0.4705 -0.0013 0.134 Uiso d PR 0.50 1 A 1
H H1D 0.2401 0.4795 0.0231 0.134 Uiso d PR 0.50 1 B 2
O O2 0.1048(12) 0.6070(9) 0.0820(6) 0.183(3) Uani d . 1 1 . .
H H2A 0.2078 0.5941 0.0576 0.220 Uiso d PR 0.50 1 C 1
H H2C -0.0111 0.5894 0.0548 0.220 Uiso d PR 0.50 1 C 2
H H2D 0.1533 0.7067 0.1322 0.220 Uiso d R 1 1 . .
C C1 0.2426(5) 0.1985(5) 0.3235(3) 0.0320(9) Uani d . 1 1 . .
C C2 0.2436(5) 0.3498(5) 0.4159(3) 0.0304(9) Uani d . 1 1 . .
C C3 0.3121(6) 0.5229(5) 0.3835(3) 0.0377(10) Uani d . 1 1 . .
H H3 0.3556 0.5438 0.2997 0.045 Uiso calc R 1 1 . .
C C4 0.3163(6) 0.6638(5) 0.4737(4) 0.0367(10) Uani d . 1 1 . .
H H4A 0.3632 0.7788 0.4508 0.044 Uiso calc R 1 1 . .
C C5 0.2507(5) 0.6338(5) 0.5985(3) 0.0296(9) Uani d . 1 1 . .
C C6 0.1766(6) 0.4619(5) 0.6316(3) 0.0372(10) Uani d . 1 1 . .
H H6 0.1290 0.4413 0.7144 0.045 Uiso calc R 1 1 . .
C C7 0.1736(6) 0.3217(5) 0.5418(3) 0.0374(10) Uani d . 1 1 . .
H H7 0.1245 0.2067 0.5648 0.045 Uiso calc R 1 1 . .
C C8 0.2597(6) 0.7830(6) 0.8248(4) 0.0416(11) Uani d . 1 1 . .
H H8 0.2604 0.6911 0.8692 0.050 Uiso calc R 1 1 . .
C C9 0.2610(6) 1.0379(5) 0.7849(4) 0.0436(11) Uani d . 1 1 . .
H H9 0.2632 1.1526 0.7977 0.052 Uiso calc R 1 1 . .
C C10 0.2571(6) 0.9415(5) 0.6680(4) 0.0424(11) Uani d . 1 1 . .
H H10 0.2550 0.9768 0.5850 0.051 Uiso calc R 1 1 . .

loop_
_atom_site_aniso_label
_atom_site_aniso_U_11
_atom_site_aniso_U_22
_atom_site_aniso_U_33
_atom_site_aniso_U_12
_atom_site_aniso_U_13
_atom_site_aniso_U_23
N1 0.059(2) 0.0374(19) 0.0299(17) 0.0204(17) 0.0075(15) -0.0007(14)
N2 0.075(3) 0.044(2) 0.0252(17) 0.027(2) 0.0086(16) -0.0097(15)
N3 0.077(3) 0.043(2) 0.0345(18) 0.032(2) 0.0062(17) -0.0028(16)
N4 0.070(3) 0.0366(19) 0.0340(18) 0.0267(18) 0.0090(16) 0.0007(15)
N5 0.0396(19) 0.0335(18) 0.0248(16) 0.0156(15) 0.0047(13) -0.0015(13)
N6 0.053(2) 0.045(2) 0.0346(18) 0.0218(18) 0.0061(15) -0.0048(16)
O1 0.194(5) 0.088(3) 0.069(3) 0.067(3) 0.034(3) 0.033(2)
O2 0.248(9) 0.142(6) 0.156(6) 0.078(6) 0.023(6) 0.004(5)
C1 0.035(2) 0.036(2) 0.0244(18) 0.0141(17) 0.0037(15) 0.0017(16)
C2 0.032(2) 0.036(2) 0.0239(18) 0.0159(17) 0.0013(14) -0.0017(15)
C3 0.049(3) 0.041(2) 0.0230(18) 0.0178(19) 0.0084(16) 0.0051(16)
C4 0.050(3) 0.028(2) 0.031(2) 0.0137(18) 0.0091(17) 0.0055(16)
C5 0.033(2) 0.031(2) 0.0250(18) 0.0151(17) 0.0019(14) -0.0005(15)
C6 0.050(3) 0.039(2) 0.0242(18) 0.019(2) 0.0149(16) 0.0045(16)
C7 0.052(3) 0.032(2) 0.0300(19) 0.0187(19) 0.0100(17) 0.0056(16)
C8 0.054(3) 0.043(2) 0.0271(19) 0.020(2) 0.0049(17) -0.0005(17)
C9 0.057(3) 0.036(2) 0.040(2) 0.023(2) 0.0051(19) -0.0023(18)
C10 0.061(3) 0.036(2) 0.033(2) 0.023(2) 0.0077(18) 0.0022(17)

loop_
_atom_type_symbol
_atom_type_description
_atom_type_scat_dispersion_real
_atom_type_scat_dispersion_imag
_atom_type_scat_source
C C 0.0033 0.0016 'International Tables Vol C Tables 4.2.6.8 and 6.1.1.4'
H H 0.0000 0.0000 'International Tables Vol C Tables 4.2.6.8 and 6.1.1.4'
N N 0.0061 0.0033 'International Tables Vol C Tables 4.2.6.8 and 6.1.1.4'
O O 0.0106 0.0060 'International Tables Vol C Tables 4.2.6.8 and 6.1.1.4'

loop_
_geom_angle_atom_site_label_1
_geom_angle_atom_site_label_2
_geom_angle_atom_site_label_3
_geom_angle_site_symmetry_1
_geom_angle_site_symmetry_3
_geom_angle
_geom_angle_publ_flag
N2 N1 C1 . . 104.1(3) ?
N3 N2 N1 . . 111.2(3) ?
N3 N2 H2 . . 124.4 ?
N1 N2 H2 . . 124.4 ?
N2 N3 N4 . . 108.3(3) ?
C1 N4 N3 . . 105.4(3) ?
C8 N5 C10 . . 107.3(3) ?
C8 N5 C5 . . 125.3(3) ?
C10 N5 C5 . . 127.4(3) ?
C8 N6 C9 . . 108.6(3) ?
H1A O1 H1C . . 110.2 ?
H1A O1 H1D . . 110.2 ?
H1C O1 H1D . . 108.5 ?
H2A O2 H2C . . 142.7 ?
H2A O2 H2D . . 101.7 ?
H2C O2 H2D . . 108.1 ?
N4 C1 N1 . . 111.1(3) ?
N4 C1 C2 . . 124.6(3) ?
N1 C1 C2 . . 124.3(3) ?
C3 C2 C7 . . 118.1(3) ?
C3 C2 C1 . . 122.3(3) ?
C7 C2 C1 . . 119.6(3) ?
C4 C3 C2 . . 121.0(3) ?
C4 C3 H3 . . 119.5 ?
C2 C3 H3 . . 119.5 ?
C3 C4 C5 . . 119.9(3) ?
C3 C4 H4A . . 120.1 ?
C5 C4 H4A . . 120.1 ?
C6 C5 C4 . . 120.0(3) ?
C6 C5 N5 . . 119.9(3) ?
C4 C5 N5 . . 120.1(3) ?
C7 C6 C5 . . 120.0(3) ?
C7 C6 H6 . . 120.0 ?
C5 C6 H6 . . 120.0 ?
C6 C7 C2 . . 120.9(4) ?
C6 C7 H7 . . 119.6 ?
C2 C7 H7 . . 119.6 ?
N6 C8 N5 . . 109.1(3) ?
N6 C8 H8 . . 125.5 ?
N5 C8 H8 . . 125.5 ?
C10 C9 N6 . . 107.5(4) ?
C10 C9 H9 . . 126.2 ?
N6 C9 H9 . . 126.2 ?
C9 C10 N5 . . 107.5(3) ?
C9 C10 H10 . . 126.2 ?
N5 C10 H10 . . 126.2 ?

loop_
_geom_bond_atom_site_label_1
_geom_bond_atom_site_label_2
_geom_bond_site_symmetry_2
_geom_bond_distance
_geom_bond_publ_flag
N1 N2 . 1.337(5) ?
N1 C1 . 1.341(5) ?
N2 N3 . 1.300(5) ?
N2 H2 . 0.8600 ?
N3 N4 . 1.350(5) ?
N4 C1 . 1.335(5) ?
N5 C8 . 1.338(5) ?
N5 C10 . 1.379(5) ?
N5 C5 . 1.438(5) ?
N6 C8 . 1.324(5) ?
N6 C9 . 1.362(5) ?
O1 H1A . 0.8500 ?
O1 H1C . 0.8500 ?
O1 H1D . 0.8499 ?
O2 H2A . 0.8500 ?
O2 H2C . 0.8500 ?
O2 H2D . 0.8501 ?
C1 C2 . 1.465(5) ?
C2 C3 . 1.393(5) ?
C2 C7 . 1.403(5) ?
C3 C4 . 1.379(5) ?
C3 H3 . 0.9300 ?
C4 C5 . 1.386(5) ?
C4 H4A . 0.9300 ?
C5 C6 . 1.385(5) ?
C6 C7 . 1.375(5) ?
C6 H6 . 0.9300 ?
C7 H7 . 0.9300 ?
C8 H8 . 0.9300 ?
C9 C10 . 1.343(5) ?
C9 H9 . 0.9300 ?
C10 H10 . 0.9300 ?

loop_
_geom_hbond_atom_site_label_D
_geom_hbond_atom_site_label_H
_geom_hbond_atom_site_label_A
_geom_hbond_site_symmetry_A
_geom_hbond_distance_DH
_geom_hbond_distance_HA
_geom_hbond_distance_DA
_geom_hbond_angle_DHA
O2 H2D N2 1_565 0.85 2.50 3.235(7) 146
O2 H2D N3 1_565 0.85 1.98 2.823(7) 172
O2 H2C O1 2_565 0.85 2.15 2.994(9) 170
O2 H2A O1 . 0.85 1.92 2.629(9) 141
O1 H1D O2 2_565 0.85 2.55 2.994(9) 114
O1 H1D O2 . 0.85 1.78 2.629(9) 175
O1 H1C O1 2_665 0.85 1.96 2.806(11) 175
O1 H1A N1 . 0.85 1.99 2.790(5) 157
N2 H2 N6 1_544 0.86 1.90 2.758(5) 174

loop_
_geom_torsion_atom_site_label_1
_geom_torsion_atom_site_label_2
_geom_torsion_atom_site_label_3
_geom_torsion_atom_site_label_4
_geom_torsion_site_symmetry_1
_geom_torsion_site_symmetry_2
_geom_torsion_site_symmetry_3
_geom_torsion_site_symmetry_4
_geom_torsion
_geom_torsion_publ_flag
C1 N1 N2 N3 . . . . -0.1(5) ?
N1 N2 N3 N4 . . . . 0.1(5) ?
N2 N3 N4 C1 . . . . 0.0(5) ?
N3 N4 C1 N1 . . . . -0.1(5) ?
N3 N4 C1 C2 . . . . 179.5(4) ?
N2 N1 C1 N4 . . . . 0.1(4) ?
N2 N1 C1 C2 . . . . -179.5(3) ?
N4 C1 C2 C3 . . . . 163.4(4) ?
N1 C1 C2 C3 . . . . -17.1(6) ?
N4 C1 C2 C7 . . . . -16.6(6) ?
N1 C1 C2 C7 . . . . 162.9(4) ?
C7 C2 C3 C4 . . . . 1.8(6) ?
C1 C2 C3 C4 . . . . -178.2(3) ?
C2 C3 C4 C5 . . . . -0.4(6) ?
C3 C4 C5 C6 . . . . -1.5(6) ?
C3 C4 C5 N5 . . . . 179.3(3) ?
C8 N5 C5 C6 . . . . 23.6(6) ?
C10 N5 C5 C6 . . . . -155.1(4) ?
C8 N5 C5 C4 . . . . -157.2(4) ?
C10 N5 C5 C4 . . . . 24.1(6) ?
C4 C5 C6 C7 . . . . 1.9(6) ?
N5 C5 C6 C7 . . . . -178.9(3) ?
C5 C6 C7 C2 . . . . -0.4(6) ?
C3 C2 C7 C6 . . . . -1.4(6) ?
C1 C2 C7 C6 . . . . 178.6(4) ?
C9 N6 C8 N5 . . . . -0.5(5) ?
C10 N5 C8 N6 . . . . 0.2(5) ?
C5 N5 C8 N6 . . . . -178.7(3) ?
C8 N6 C9 C10 . . . . 0.7(5) ?
N6 C9 C10 N5 . . . . -0.6(5) ?
C8 N5 C10 C9 . . . . 0.3(5) ?
C5 N5 C10 C9 . . . . 179.1(4) ?
